data_7719159
loop_
_publ_author_name
'Shang, Meng-Jia'
'Chen, Duyong'
'Zhou, Ren-He'
'Lu, Han-Han'
'Ma, Lin'
'Xiao, Jingyi'
'Zhao, Liang'
'Meng, Yin-Shan'
'Liu, Tao'

_publ_section_title
;
 Unveiling the Relationship between Counterion Size and Spin Crossover
 Dynamics in Hexadentate Schiff-Base Manganese(III) Complexes
;
_journal_name_full 'Dalton Transactions'
_journal_paper_doi 10.1039/D5DT01347J
_journal_year 2025
_chemical_formula_moiety 'C22 H26 F2 Mn N4 O2, Cl O4'
_chemical_formula_sum 'C22 H26 Cl F2 Mn N4 O6'
_chemical_formula_weight 570.86
_space_group_crystal_system orthorhombic
_space_group_IT_number 19
_space_group_name_Hall 'P 2ac 2ab'
_space_group_name_H-M_alt 'P 21 21 21'
_atom_sites_solution_hydrogens geom
_audit_creation_date 2025-04-12
_audit_creation_method
;
Olex2 1.2-beta
(compiled 2018.05.29 svn.r3508 for OlexSys, GUI svn.r5506)
;
_audit_update_record
;
2025-04-12 deposited with the CCDC.	2025-07-24 downloaded from the CCDC.
;
_cell_angle_alpha 90
_cell_angle_beta 90
_cell_angle_gamma 90
_cell_formula_units_Z 4
_cell_length_a 7.6780(8)
_cell_length_b 17.2702(16)
_cell_length_c 17.8199(17)
_cell_measurement_reflns_used 9941
_cell_measurement_temperature 85(2)
_cell_measurement_theta_max 25.728
_cell_measurement_theta_min 2.286
_cell_volume 2362.9(4)
_computing_cell_refinement 'SAINT V8.40B (?, 2016)'
_computing_data_reduction 'SAINT V8.40B (?, 2016)'
_computing_molecular_graphics 'Olex2 (Dolomanov et al., 2009)'
_computing_publication_material 'Olex2 (Dolomanov et al., 2009)'
_computing_structure_refinement 'ShelXL (Sheldrick, 2015)'
_computing_structure_solution 'SHELXT 2018/2 (Sheldrick, 2018)'
_diffrn_ambient_temperature 85.0
_diffrn_measured_fraction_theta_full 0.999
_diffrn_measured_fraction_theta_max 0.996
_diffrn_radiation_type MoK\a
_diffrn_radiation_wavelength 0.71073
_diffrn_reflns_av_R_equivalents 0.0802
_diffrn_reflns_av_unetI/netI 0.0482
_diffrn_reflns_Laue_measured_fraction_full 0.999
_diffrn_reflns_Laue_measured_fraction_max 0.996
_diffrn_reflns_limit_h_max 9
_diffrn_reflns_limit_h_min -9
_diffrn_reflns_limit_k_max 20
_diffrn_reflns_limit_k_min -21
_diffrn_reflns_limit_l_max 21
_diffrn_reflns_limit_l_min -21
_diffrn_reflns_number 28826
_diffrn_reflns_point_group_measured_fraction_full 0.996
_diffrn_reflns_point_group_measured_fraction_max 0.993
_diffrn_reflns_theta_full 25.242
_diffrn_reflns_theta_max 25.780
_diffrn_reflns_theta_min 2.286
_exptl_absorpt_coefficient_mu 0.735
_exptl_absorpt_correction_T_max 0.7453
_exptl_absorpt_correction_T_min 0.5242
_exptl_absorpt_correction_type multi-scan
_exptl_absorpt_process_details
;
SADABS-2016/2 (Bruker,2016/2) was used for absorption correction.
wR2(int) was 0.1448 before and 0.1023 after correction.
The Ratio of minimum to maximum transmission is 0.7033.
The \l/2 correction factor is Not present.
;
_exptl_crystal_density_diffrn 1.605
_exptl_crystal_F_000 1176
_exptl_crystal_size_max 0.2
_exptl_crystal_size_mid 0.1
_exptl_crystal_size_min 0.1
_refine_diff_density_max 1.312
_refine_diff_density_min -0.835
_refine_diff_density_rms 0.167
_refine_ls_abs_structure_details
;
 Flack x determined using 1698 quotients [(I+)-(I-)]/[(I+)+(I-)]
 (Parsons, Flack and Wagner, Acta Cryst. B69 (2013) 249-259).
;
_refine_ls_abs_structure_Flack 0.425(11)
_refine_ls_extinction_method none
_refine_ls_goodness_of_fit_ref 1.133
_refine_ls_hydrogen_treatment constr
_refine_ls_matrix_type full
_refine_ls_number_parameters 325
_refine_ls_number_reflns 4515
_refine_ls_number_restraints 0
_refine_ls_restrained_S_all 1.133
_refine_ls_R_factor_all 0.0814
_refine_ls_R_factor_gt 0.0794
_refine_ls_shift/su_max 0.000
_refine_ls_shift/su_mean 0.000
_refine_ls_structure_factor_coef Fsqd
_refine_ls_weighting_details 'w=1/[\s^2^(Fo^2^)+(0.0628P)^2^+26.2119P] where P=(Fo^2^+2Fc^2^)/3'
_refine_ls_weighting_scheme calc
_refine_ls_wR_factor_gt 0.2090
_refine_ls_wR_factor_ref 0.2102
_reflns_Friedel_coverage 0.743
_reflns_Friedel_fraction_full 0.993
_reflns_Friedel_fraction_max 0.990
_reflns_number_gt 4354
_reflns_number_total 4515
_reflns_threshold_expression 'I > 2\s(I)'
_cod_data_source_file d5dt01347j2.cif
_cod_data_source_block 2_a_85c
_cod_database_code 7719159
_shelx_shelxl_version_number 2018/3
_shelx_space_group_comment
;
The symmetry employed for this shelxl refinement is uniquely defined
by the following loop, which should always be used as a source of
symmetry information in preference to the above space-group names.
They are only intended as comments.
;
_shelx_estimated_absorpt_t_max 0.930
_shelx_estimated_absorpt_t_min 0.867
_olex2_refinement_description
;
1. Fixed Uiso
 At 1.2 times of:
  All C(H) groups, All C(H,H) groups, All N(H) groups
2.a Ternary CH refined with riding coordinates:
 N2(H2), N1(H1)
2.b Secondary CH2 refined with riding coordinates:
 C8(H8A,H8B), C9(H9A,H9B), C10(H10A,H10B), C12(H12A,H12B), C13(H13A,H13B),
 C14(H14A,H14B), C15(H15A,H15B), C16(H16A,H16B)
2.c Aromatic/amide H refined with riding coordinates:
 C2(H2A), C4(H4), C5(H5), C7(H7), C17(H17), C20(H20), C22(H22), C23(H23)
;
_olex2_submission_special_instructions 'No special instructions were received'

loop_
_space_group_symop_operation_xyz
'x, y, z'
'x+1/2, -y+1/2, -z'
'-x, y+1/2, -z+1/2'
'-x+1/2, -y, z+1/2'

loop_
_atom_site_label
_atom_site_type_symbol
_atom_site_fract_x
_atom_site_fract_y
_atom_site_fract_z
_atom_site_U_iso_or_equiv
_atom_site_adp_type
_atom_site_occupancy
_atom_site_site_symmetry_order
_atom_site_calc_flag
_atom_site_refinement_flags_posn
_atom_site_refinement_flags_adp
_atom_site_refinement_flags_occupancy
_atom_site_disorder_assembly
_atom_site_disorder_group
Mn1 Mn 0.7905(2) 0.47607(8) 0.56104(8) 0.0121(4) Uani 1 1 d . . . . .
Cl1 Cl 0.3086(4) 0.29629(15) 0.71366(16) 0.0231(6) Uani 1 1 d . . . . .
F1 F 1.1979(10) 0.7900(4) 0.6239(4) 0.0282(15) Uani 1 1 d . . . . .
F2 F 0.3492(9) 0.3730(4) 0.2813(4) 0.0280(16) Uani 1 1 d . . . . .
O3 O 0.2473(15) 0.2501(9) 0.6533(7) 0.072(4) Uani 1 1 d . . . . .
O4 O 0.4779(14) 0.2695(9) 0.7318(7) 0.065(4) Uani 1 1 d . . . . .
O5 O 0.1868(14) 0.2875(6) 0.7738(6) 0.044(2) Uani 1 1 d . . . . .
O6 O 0.3067(17) 0.3763(6) 0.6878(7) 0.058(3) Uani 1 1 d . . . . .
O1 O 0.9603(9) 0.5411(4) 0.6033(4) 0.0152(15) Uani 1 1 d . . . . .
O2 O 0.6147(9) 0.4190(4) 0.5127(4) 0.0150(15) Uani 1 1 d . . . . .
N3 N 0.9316(10) 0.4818(5) 0.4622(4) 0.0117(17) Uani 1 1 d . . . . .
N2 N 0.6867(13) 0.4490(5) 0.6725(5) 0.0198(19) Uani 1 1 d . . . . .
H2 H 0.569240 0.425355 0.664484 0.024 Uiso 1 1 calc R . . . .
N4 N 0.6117(11) 0.5690(5) 0.5631(6) 0.0183(18) Uani 1 1 d . . . . .
C1 C 1.0188(13) 0.6042(6) 0.5697(6) 0.013(2) Uani 1 1 d . . . . .
C2 C 1.0737(14) 0.6666(6) 0.6138(6) 0.018(2) Uani 1 1 d . . . . .
H2A H 1.062028 0.664555 0.666876 0.022 Uiso 1 1 calc R . . . .
C3 C 1.1439(14) 0.7305(6) 0.5805(6) 0.016(2) Uani 1 1 d . . . . .
C4 C 1.1684(13) 0.7371(6) 0.5034(6) 0.015(2) Uani 1 1 d . . . . .
H4 H 1.222273 0.781597 0.482348 0.018 Uiso 1 1 calc R . . . .
C5 C 1.1128(14) 0.6778(6) 0.4592(6) 0.018(2) Uani 1 1 d . . . . .
H5 H 1.123218 0.682108 0.406221 0.021 Uiso 1 1 calc R . . . .
C6 C 1.0398(13) 0.6098(6) 0.4904(6) 0.013(2) Uani 1 1 d . . . . .
C7 C 1.0082(13) 0.5442(6) 0.4415(6) 0.016(2) Uani 1 1 d . . . . .
H7 H 1.046702 0.547707 0.390902 0.019 Uiso 1 1 calc R . . . .
C8 C 0.9476(15) 0.4138(6) 0.4130(6) 0.017(2) Uani 1 1 d . . . . .
H8A H 1.010590 0.428540 0.366631 0.020 Uiso 1 1 calc R . . . .
H8B H 0.830142 0.395504 0.398527 0.020 Uiso 1 1 calc R . . . .
C9 C 1.0454(14) 0.3488(6) 0.4524(6) 0.020(2) Uani 1 1 d . . . . .
H9A H 1.072014 0.307876 0.415236 0.024 Uiso 1 1 calc R . . . .
H9B H 1.157671 0.369407 0.471079 0.024 Uiso 1 1 calc R . . . .
C10 C 0.9482(15) 0.3125(6) 0.5177(6) 0.020(2) Uani 1 1 d . . . . .
H10A H 0.830673 0.296918 0.500547 0.023 Uiso 1 1 calc R . . . .
H10B H 1.010540 0.265050 0.533610 0.023 Uiso 1 1 calc R . . . .
N1 N 0.9304(12) 0.3647(5) 0.5830(5) 0.0179(19) Uani 1 1 d . . . . .
H1 H 1.050526 0.378055 0.600441 0.021 Uiso 1 1 calc R . . . .
C12 C 0.8410(15) 0.3274(6) 0.6453(6) 0.021(2) Uani 1 1 d . . . . .
H12A H 0.915989 0.286323 0.666834 0.025 Uiso 1 1 calc R . . . .
H12B H 0.732089 0.302999 0.627272 0.025 Uiso 1 1 calc R . . . .
C13 C 0.7991(16) 0.3873(6) 0.7053(6) 0.019(2) Uani 1 1 d . . . . .
H13A H 0.737976 0.362241 0.747743 0.023 Uiso 1 1 calc R . . . .
H13B H 0.908267 0.410456 0.724556 0.023 Uiso 1 1 calc R . . . .
C14 C 0.6628(17) 0.5125(7) 0.7243(6) 0.027(3) Uani 1 1 d . . . . .
H14A H 0.776315 0.538286 0.732755 0.033 Uiso 1 1 calc R . . . .
H14B H 0.622413 0.491757 0.773120 0.033 Uiso 1 1 calc R . . . .
C15 C 0.5318(16) 0.5723(7) 0.6963(6) 0.025(3) Uani 1 1 d . . . . .
H15A H 0.422162 0.545240 0.683372 0.030 Uiso 1 1 calc R . . . .
H15B H 0.505715 0.608612 0.737813 0.030 Uiso 1 1 calc R . . . .
C16 C 0.5906(16) 0.6187(6) 0.6288(6) 0.021(2) Uani 1 1 d . . . . .
H16A H 0.503479 0.659441 0.617718 0.025 Uiso 1 1 calc R . . . .
H16B H 0.702680 0.644494 0.640249 0.025 Uiso 1 1 calc R . . . .
C17 C 0.5118(13) 0.5804(6) 0.5059(6) 0.015(2) Uani 1 1 d . . . . .
H17 H 0.444468 0.626498 0.504544 0.018 Uiso 1 1 calc R . . . .
C18 C 0.4963(12) 0.5270(6) 0.4437(6) 0.0156(19) Uani 1 1 d . . . . .
C19 C 0.5348(13) 0.4472(6) 0.4532(6) 0.014(2) Uani 1 1 d . . . . .
C20 C 0.4831(14) 0.3966(6) 0.3953(6) 0.016(2) Uani 1 1 d . . . . .
H20 H 0.503726 0.342575 0.399831 0.019 Uiso 1 1 calc R . . . .
C21 C 0.4049(14) 0.4246(7) 0.3339(6) 0.020(2) Uani 1 1 d . . . . .
C22 C 0.3716(14) 0.5034(7) 0.3216(7) 0.023(2) Uani 1 1 d . . . . .
H22 H 0.318704 0.521549 0.276737 0.028 Uiso 1 1 calc R . . . .
C23 C 0.4194(14) 0.5522(6) 0.3776(6) 0.019(2) Uani 1 1 d . . . . .
H23 H 0.399305 0.606094 0.371242 0.022 Uiso 1 1 calc R . . . .

loop_
_atom_site_aniso_label
_atom_site_aniso_U_11
_atom_site_aniso_U_22
_atom_site_aniso_U_33
_atom_site_aniso_U_23
_atom_site_aniso_U_13
_atom_site_aniso_U_12
Mn1 0.0138(7) 0.0093(7) 0.0131(7) 0.0008(6) 0.0014(6) -0.0018(6)
Cl1 0.0202(13) 0.0220(13) 0.0271(13) -0.0007(10) 0.0034(12) -0.0032(11)
F1 0.039(4) 0.015(3) 0.031(3) -0.009(3) 0.000(3) -0.015(3)
F2 0.031(4) 0.033(4) 0.020(3) -0.010(3) -0.009(3) 0.000(3)
O3 0.045(7) 0.103(11) 0.067(8) -0.059(8) 0.011(6) -0.013(7)
O4 0.026(5) 0.105(11) 0.065(8) 0.033(8) -0.004(5) -0.005(6)
O5 0.042(6) 0.054(6) 0.037(5) -0.001(5) 0.018(5) 0.003(5)
O6 0.057(7) 0.032(5) 0.086(9) 0.007(5) 0.033(7) 0.007(6)
O1 0.017(4) 0.015(4) 0.013(3) 0.002(3) -0.003(3) -0.005(3)
O2 0.017(4) 0.009(3) 0.020(4) 0.003(3) 0.000(3) -0.002(3)
N3 0.008(4) 0.015(4) 0.013(4) -0.001(3) -0.004(3) -0.001(3)
N2 0.024(5) 0.016(4) 0.019(4) -0.003(3) -0.003(4) -0.001(4)
N4 0.020(4) 0.012(4) 0.023(5) -0.001(4) -0.005(4) -0.001(4)
C1 0.013(4) 0.013(5) 0.014(5) 0.005(4) 0.000(4) 0.002(4)
C2 0.017(5) 0.021(6) 0.017(5) 0.000(4) -0.005(4) -0.006(5)
C3 0.019(5) 0.008(5) 0.022(5) -0.005(4) -0.004(4) 0.002(4)
C4 0.011(5) 0.014(5) 0.020(5) 0.005(4) 0.006(4) 0.003(4)
C5 0.017(5) 0.021(5) 0.016(5) 0.004(4) 0.001(4) 0.006(4)
C6 0.010(5) 0.017(5) 0.013(5) 0.000(4) -0.003(4) 0.006(4)
C7 0.011(4) 0.018(5) 0.018(5) 0.004(4) -0.003(4) 0.005(4)
C8 0.023(5) 0.013(5) 0.014(5) -0.008(4) 0.002(4) 0.005(4)
C9 0.019(5) 0.019(5) 0.021(5) -0.002(4) 0.001(4) 0.001(4)
C10 0.023(5) 0.011(5) 0.024(6) 0.001(4) 0.003(5) 0.002(4)
N1 0.018(4) 0.017(5) 0.018(4) -0.002(3) 0.002(4) 0.003(4)
C12 0.026(6) 0.013(5) 0.023(5) 0.010(4) -0.001(5) -0.001(4)
C13 0.018(5) 0.017(5) 0.023(5) 0.005(4) -0.001(5) -0.004(5)
C14 0.039(7) 0.026(6) 0.016(5) -0.003(5) 0.012(5) 0.004(5)
C15 0.028(6) 0.024(6) 0.023(6) 0.000(5) 0.013(5) 0.003(5)
C16 0.023(6) 0.015(5) 0.025(6) 0.002(5) 0.005(5) 0.001(5)
C17 0.010(4) 0.014(5) 0.021(5) 0.001(4) -0.002(4) 0.002(4)
C18 0.011(4) 0.015(5) 0.020(5) 0.000(5) 0.003(4) 0.002(4)
C19 0.012(5) 0.017(5) 0.014(5) 0.001(4) 0.004(4) -0.001(4)
C20 0.015(5) 0.013(5) 0.020(5) -0.007(4) 0.001(4) -0.002(4)
C21 0.013(5) 0.029(6) 0.017(5) -0.011(4) 0.005(4) -0.005(5)
C22 0.012(5) 0.033(7) 0.024(6) 0.001(5) 0.001(4) 0.003(4)
C23 0.014(5) 0.018(5) 0.025(6) 0.002(4) 0.000(4) 0.002(4)

loop_
_atom_type_symbol
_atom_type_description
_atom_type_scat_dispersion_real
_atom_type_scat_dispersion_imag
_atom_type_scat_source
C C 0.0033 0.0016 'International Tables Vol C Tables 4.2.6.8 and 6.1.1.4'
H H 0.0000 0.0000 'International Tables Vol C Tables 4.2.6.8 and 6.1.1.4'
Cl Cl 0.1484 0.1585 'International Tables Vol C Tables 4.2.6.8 and 6.1.1.4'
F F 0.0171 0.0103 'International Tables Vol C Tables 4.2.6.8 and 6.1.1.4'
Mn Mn 0.3368 0.7283 'International Tables Vol C Tables 4.2.6.8 and 6.1.1.4'
N N 0.0061 0.0033 'International Tables Vol C Tables 4.2.6.8 and 6.1.1.4'
O O 0.0106 0.0060 'International Tables Vol C Tables 4.2.6.8 and 6.1.1.4'

loop_
_geom_angle_atom_site_label_1
_geom_angle_atom_site_label_2
_geom_angle_atom_site_label_3
_geom_angle
_geom_angle_site_symmetry_1
_geom_angle_site_symmetry_3
_geom_angle_publ_flag
O1 Mn1 O2 174.5(3) . . ?
O1 Mn1 N3 87.1(3) . . ?
O1 Mn1 N2 90.9(3) . . ?
O1 Mn1 N4 89.4(3) . . ?
O1 Mn1 N1 96.3(3) . . ?
O2 Mn1 N3 90.6(3) . . ?
O2 Mn1 N2 92.4(3) . . ?
O2 Mn1 N4 86.5(3) . . ?
O2 Mn1 N1 88.5(3) . . ?
N3 Mn1 N2 166.4(3) . . ?
N3 Mn1 N4 108.6(4) . . ?
N3 Mn1 N1 86.5(3) . . ?
N2 Mn1 N1 80.4(3) . . ?
N4 Mn1 N2 84.8(4) . . ?
N4 Mn1 N1 164.2(3) . . ?
O3 Cl1 O5 106.9(7) . . ?
O3 Cl1 O6 106.8(9) . . ?
O4 Cl1 O3 107.1(9) . . ?
O4 Cl1 O5 113.2(7) . . ?
O4 Cl1 O6 113.0(8) . . ?
O5 Cl1 O6 109.3(6) . . ?
C1 O1 Mn1 123.1(6) . . ?
C19 O2 Mn1 120.6(6) . . ?
C7 N3 Mn1 121.7(7) . . ?
C7 N3 C8 117.4(9) . . ?
C8 N3 Mn1 120.9(7) . . ?
Mn1 N2 H2 106.6 . . ?
C13 N2 Mn1 107.3(7) . . ?
C13 N2 H2 106.6 . . ?
C14 N2 Mn1 117.6(7) . . ?
C14 N2 H2 106.6 . . ?
C14 N2 C13 111.4(9) . . ?
C16 N4 Mn1 122.2(7) . . ?
C17 N4 Mn1 119.2(8) . . ?
C17 N4 C16 118.5(9) . . ?
O1 C1 C2 118.9(9) . . ?
O1 C1 C6 122.9(9) . . ?
C2 C1 C6 118.0(9) . . ?
C1 C2 H2A 120.1 . . ?
C3 C2 C1 119.9(10) . . ?
C3 C2 H2A 120.1 . . ?
F1 C3 C2 119.2(9) . . ?
F1 C3 C4 117.4(9) . . ?
C2 C3 C4 123.4(10) . . ?
C3 C4 H4 121.1 . . ?
C5 C4 C3 117.9(9) . . ?
C5 C4 H4 121.1 . . ?
C4 C5 H5 119.3 . . ?
C4 C5 C6 121.4(10) . . ?
C6 C5 H5 119.3 . . ?
C1 C6 C7 121.6(10) . . ?
C5 C6 C1 119.4(10) . . ?
C5 C6 C7 118.6(9) . . ?
N3 C7 C6 124.0(10) . . ?
N3 C7 H7 118.0 . . ?
C6 C7 H7 118.0 . . ?
N3 C8 H8A 109.5 . . ?
N3 C8 H8B 109.5 . . ?
N3 C8 C9 110.8(8) . . ?
H8A C8 H8B 108.1 . . ?
C9 C8 H8A 109.5 . . ?
C9 C8 H8B 109.5 . . ?
C8 C9 H9A 108.6 . . ?
C8 C9 H9B 108.6 . . ?
H9A C9 H9B 107.6 . . ?
C10 C9 C8 114.6(9) . . ?
C10 C9 H9A 108.6 . . ?
C10 C9 H9B 108.6 . . ?
C9 C10 H10A 108.9 . . ?
C9 C10 H10B 108.9 . . ?
H10A C10 H10B 107.7 . . ?
N1 C10 C9 113.3(9) . . ?
N1 C10 H10A 108.9 . . ?
N1 C10 H10B 108.9 . . ?
Mn1 N1 H1 107.4 . . ?
C10 N1 Mn1 115.5(7) . . ?
C10 N1 H1 107.4 . . ?
C12 N1 Mn1 106.8(7) . . ?
C12 N1 C10 111.9(9) . . ?
C12 N1 H1 107.4 . . ?
N1 C12 H12A 109.8 . . ?
N1 C12 H12B 109.8 . . ?
N1 C12 C13 109.5(9) . . ?
H12A C12 H12B 108.2 . . ?
C13 C12 H12A 109.8 . . ?
C13 C12 H12B 109.8 . . ?
N2 C13 C12 109.5(9) . . ?
N2 C13 H13A 109.8 . . ?
N2 C13 H13B 109.8 . . ?
C12 C13 H13A 109.8 . . ?
C12 C13 H13B 109.8 . . ?
H13A C13 H13B 108.2 . . ?
N2 C14 H14A 109.0 . . ?
N2 C14 H14B 109.0 . . ?
N2 C14 C15 112.8(10) . . ?
H14A C14 H14B 107.8 . . ?
C15 C14 H14A 109.0 . . ?
C15 C14 H14B 109.0 . . ?
C14 C15 H15A 108.5 . . ?
C14 C15 H15B 108.5 . . ?
H15A C15 H15B 107.5 . . ?
C16 C15 C14 115.0(10) . . ?
C16 C15 H15A 108.5 . . ?
C16 C15 H15B 108.5 . . ?
N4 C16 C15 111.0(9) . . ?
N4 C16 H16A 109.4 . . ?
N4 C16 H16B 109.4 . . ?
C15 C16 H16A 109.4 . . ?
C15 C16 H16B 109.4 . . ?
H16A C16 H16B 108.0 . . ?
N4 C17 H17 118.1 . . ?
N4 C17 C18 123.8(9) . . ?
C18 C17 H17 118.1 . . ?
C19 C18 C17 120.6(10) . . ?
C23 C18 C17 119.0(10) . . ?
C23 C18 C19 119.7(10) . . ?
O2 C19 C18 123.5(9) . . ?
O2 C19 C20 119.4(9) . . ?
C20 C19 C18 117.1(10) . . ?
C19 C20 H20 120.0 . . ?
C21 C20 C19 120.1(10) . . ?
C21 C20 H20 120.0 . . ?
F2 C21 C22 118.1(10) . . ?
C20 C21 F2 117.8(10) . . ?
C20 C21 C22 124.1(10) . . ?
C21 C22 H22 122.0 . . ?
C23 C22 C21 116.0(11) . . ?
C23 C22 H22 122.0 . . ?
C18 C23 H23 118.5 . . ?
C22 C23 C18 122.9(11) . . ?
C22 C23 H23 118.5 . . ?

loop_
_geom_bond_atom_site_label_1
_geom_bond_atom_site_label_2
_geom_bond_distance
_geom_bond_site_symmetry_2
_geom_bond_publ_flag
Mn1 O1 1.878(7) . ?
Mn1 O2 1.880(7) . ?
Mn1 N3 2.070(8) . ?
Mn1 N2 2.190(9) . ?
Mn1 N4 2.112(9) . ?
Mn1 N1 2.237(9) . ?
Cl1 O3 1.420(11) . ?
Cl1 O4 1.417(12) . ?
Cl1 O5 1.430(10) . ?
Cl1 O6 1.456(11) . ?
F1 C3 1.351(12) . ?
F2 C21 1.363(12) . ?
O1 C1 1.322(12) . ?
O2 C19 1.318(12) . ?
N3 C7 1.283(13) . ?
N3 C8 1.471(13) . ?
N2 H2 1.0000 . ?
N2 C13 1.490(14) . ?
N2 C14 1.446(14) . ?
N4 C16 1.462(14) . ?
N4 C17 1.291(14) . ?
C1 C2 1.400(15) . ?
C1 C6 1.427(14) . ?
C2 H2A 0.9500 . ?
C2 C3 1.364(15) . ?
C3 C4 1.391(15) . ?
C4 H4 0.9500 . ?
C4 C5 1.362(15) . ?
C5 H5 0.9500 . ?
C5 C6 1.415(15) . ?
C6 C7 1.450(14) . ?
C7 H7 0.9500 . ?
C8 H8A 0.9900 . ?
C8 H8B 0.9900 . ?
C8 C9 1.523(15) . ?
C9 H9A 0.9900 . ?
C9 H9B 0.9900 . ?
C9 C10 1.518(15) . ?
C10 H10A 0.9900 . ?
C10 H10B 0.9900 . ?
C10 N1 1.479(14) . ?
N1 H1 1.0000 . ?
N1 C12 1.457(14) . ?
C12 H12A 0.9900 . ?
C12 H12B 0.9900 . ?
C12 C13 1.523(16) . ?
C13 H13A 0.9900 . ?
C13 H13B 0.9900 . ?
C14 H14A 0.9900 . ?
C14 H14B 0.9900 . ?
C14 C15 1.525(17) . ?
C15 H15A 0.9900 . ?
C15 H15B 0.9900 . ?
C15 C16 1.515(15) . ?
C16 H16A 0.9900 . ?
C16 H16B 0.9900 . ?
C17 H17 0.9500 . ?
C17 C18 1.447(15) . ?
C18 C19 1.419(15) . ?
C18 C23 1.388(15) . ?
C19 C20 1.410(15) . ?
C20 H20 0.9500 . ?
C20 C21 1.338(16) . ?
C21 C22 1.402(17) . ?
C22 H22 0.9500 . ?
C22 C23 1.356(16) . ?
C23 H23 0.9500 . ?

loop_
_geom_torsion_atom_site_label_1
_geom_torsion_atom_site_label_2
_geom_torsion_atom_site_label_3
_geom_torsion_atom_site_label_4
_geom_torsion
_geom_torsion_site_symmetry_1
_geom_torsion_site_symmetry_2
_geom_torsion_site_symmetry_3
_geom_torsion_site_symmetry_4
_geom_torsion_publ_flag
Mn1 O1 C1 C2 149.4(8) . . . . ?
Mn1 O1 C1 C6 -35.0(13) . . . . ?
Mn1 O2 C19 C18 -35.4(12) . . . . ?
Mn1 O2 C19 C20 144.8(8) . . . . ?
Mn1 N3 C7 C6 14.9(13) . . . . ?
Mn1 N3 C8 C9 -64.0(10) . . . . ?
Mn1 N2 C13 C12 -42.2(10) . . . . ?
Mn1 N2 C14 C15 62.2(12) . . . . ?
Mn1 N4 C16 C15 -60.8(12) . . . . ?
Mn1 N4 C17 C18 9.0(14) . . . . ?
Mn1 N1 C12 C13 -43.1(10) . . . . ?
F1 C3 C4 C5 -179.3(9) . . . . ?
F2 C21 C22 C23 175.9(9) . . . . ?
O1 C1 C2 C3 176.2(9) . . . . ?
O1 C1 C6 C5 -176.3(9) . . . . ?
O1 C1 C6 C7 -4.0(15) . . . . ?
O2 C19 C20 C21 -178.7(9) . . . . ?
N3 Mn1 O1 C1 46.6(8) . . . . ?
N3 Mn1 O2 C19 -57.4(7) . . . . ?
N3 C8 C9 C10 68.2(12) . . . . ?
N2 Mn1 O1 C1 -146.9(8) . . . . ?
N2 Mn1 O2 C19 135.9(7) . . . . ?
N2 C14 C15 C16 -68.4(14) . . . . ?
N4 Mn1 O1 C1 -62.1(8) . . . . ?
N4 Mn1 O2 C19 51.2(7) . . . . ?
N4 C17 C18 C19 24.5(15) . . . . ?
N4 C17 C18 C23 -164.7(10) . . . . ?
C1 C2 C3 F1 -179.3(10) . . . . ?
C1 C2 C3 C4 -1.4(17) . . . . ?
C1 C6 C7 N3 12.7(15) . . . . ?
C2 C1 C6 C5 -0.6(15) . . . . ?
C2 C1 C6 C7 171.7(9) . . . . ?
C2 C3 C4 C5 2.7(16) . . . . ?
C3 C4 C5 C6 -2.9(15) . . . . ?
C4 C5 C6 C1 2.0(15) . . . . ?
C4 C5 C6 C7 -170.5(9) . . . . ?
C5 C6 C7 N3 -174.9(9) . . . . ?
C6 C1 C2 C3 0.3(15) . . . . ?
C7 N3 C8 C9 116.0(10) . . . . ?
C8 N3 C7 C6 -165.0(9) . . . . ?
C8 C9 C10 N1 -69.1(12) . . . . ?
C9 C10 N1 Mn1 59.2(11) . . . . ?
C9 C10 N1 C12 -178.4(9) . . . . ?
C10 N1 C12 C13 -170.4(9) . . . . ?
N1 Mn1 O1 C1 132.7(8) . . . . ?
N1 Mn1 O2 C19 -143.9(7) . . . . ?
N1 C12 C13 N2 59.3(12) . . . . ?
C13 N2 C14 C15 -173.4(9) . . . . ?
C14 N2 C13 C12 -172.2(10) . . . . ?
C14 C15 C16 N4 64.8(14) . . . . ?
C16 N4 C17 C18 -167.9(10) . . . . ?
C17 N4 C16 C15 116.0(11) . . . . ?
C17 C18 C19 O2 -12.5(15) . . . . ?
C17 C18 C19 C20 167.3(9) . . . . ?
C17 C18 C23 C22 -168.0(10) . . . . ?
C18 C19 C20 C21 1.5(15) . . . . ?
C19 C18 C23 C22 2.8(16) . . . . ?
C19 C20 C21 F2 -176.6(9) . . . . ?
C19 C20 C21 C22 1.1(17) . . . . ?
C20 C21 C22 C23 -1.8(17) . . . . ?
C21 C22 C23 C18 -0.2(16) . . . . ?
C23 C18 C19 O2 176.8(9) . . . . ?
C23 C18 C19 C20 -3.4(14) . . . . ?
